data_7210575
loop_
_publ_author_name
'Luo, Yang-Hui'
'Sun, Bai-Wang'

_publ_section_title
;
 An investigation into the substituent effect of halogen atoms on the
 crystal structures of indole-3-carboxylic acid (ICA)
;
_journal_issue 37
_journal_name_full CrystEngComm
_journal_page_first 7490
_journal_paper_doi 10.1039/c3ce40952j
_journal_volume 15
_journal_year 2013
_chemical_formula_moiety 'C9 H6 Cl N O2'
_chemical_formula_sum 'C9 H6 Cl N O2'
_chemical_formula_weight 195.60
_chemical_name_systematic
;
?
;
_space_group_IT_number 14
_symmetry_cell_setting triclinic
_symmetry_space_group_name_Hall '-P 2ybc'
_symmetry_space_group_name_H-M 'P 1 21/c 1'
_atom_sites_solution_hydrogens geom
_atom_sites_solution_primary direct
_atom_sites_solution_secondary difmap
_audit_creation_method SHELXL-97
_cell_angle_alpha 90.00
_cell_angle_beta 98.88(3)
_cell_angle_gamma 90.00
_cell_formula_units_Z 4
_cell_length_a 7.2608(15)
_cell_length_b 11.973(2)
_cell_length_c 9.6567(19)
_cell_measurement_reflns_used 494
_cell_measurement_temperature 293(2)
_cell_measurement_theta_max 17.22
_cell_measurement_theta_min 3.31
_cell_volume 829.4(3)
_computing_cell_refinement 'CrystalClear (Rigaku, 2005)'
_computing_data_collection 'CrystalClear (Rigaku, 2005)'
_computing_data_reduction 'CrystalClear (Rigaku, 2005)'
_computing_molecular_graphics 'DIAMOND (Brandenburg & Putz, 2005)'
_computing_publication_material 'SHELXL-97 (Sheldrick, 2008)'
_computing_structure_refinement 'SHELXL-97 (Sheldrick, 2008)'
_computing_structure_solution 'SHELXS-97 (Sheldrick, 2008)'
_diffrn_ambient_temperature 293(2)
_diffrn_detector_area_resol_mean 13.6612
_diffrn_measured_fraction_theta_full 0.992
_diffrn_measured_fraction_theta_max 0.992
_diffrn_measurement_device_type 'Rigaku SCXmini diffractometer'
_diffrn_measurement_method CCD_Profile_fitting
_diffrn_radiation_monochromator graphite
_diffrn_radiation_source 'fine-focus sealed tube'
_diffrn_radiation_type MoK\a
_diffrn_radiation_wavelength 0.71073
_diffrn_reflns_av_R_equivalents 0.1469
_diffrn_reflns_av_sigmaI/netI 0.0904
_diffrn_reflns_limit_h_max 6
_diffrn_reflns_limit_h_min -6
_diffrn_reflns_limit_k_max 9
_diffrn_reflns_limit_k_min -9
_diffrn_reflns_limit_l_max 8
_diffrn_reflns_limit_l_min -8
_diffrn_reflns_number 2525
_diffrn_reflns_theta_full 17.22
_diffrn_reflns_theta_max 17.22
_diffrn_reflns_theta_min 3.31
_diffrn_standards_decay_% 0
_diffrn_standards_interval_count 2
_diffrn_standards_interval_time 150
_exptl_absorpt_coefficient_mu 0.419
_exptl_absorpt_correction_T_max 0.9200
_exptl_absorpt_correction_T_min 0.9200
_exptl_absorpt_correction_type multi-scan
_exptl_absorpt_process_details 'CrystalClear (Rigaku, 2005)'
_exptl_crystal_colour White
_exptl_crystal_density_diffrn 1.566
_exptl_crystal_density_method 'not measured'
_exptl_crystal_description Prism
_exptl_crystal_F_000 400
_exptl_crystal_size_max 0.20
_exptl_crystal_size_mid 0.20
_exptl_crystal_size_min 0.20
_refine_diff_density_max 0.905
_refine_diff_density_min -0.394
_refine_diff_density_rms 0.149
_refine_ls_extinction_method none
_refine_ls_goodness_of_fit_ref 1.187
_refine_ls_hydrogen_treatment mixed
_refine_ls_matrix_type full
_refine_ls_number_parameters 131
_refine_ls_number_reflns 494
_refine_ls_number_restraints 78
_refine_ls_restrained_S_all 1.094
_refine_ls_R_factor_all 0.1783
_refine_ls_R_factor_gt 0.1691
_refine_ls_shift/su_max 0.346
_refine_ls_shift/su_mean 0.003
_refine_ls_structure_factor_coef Fsqd
_refine_ls_weighting_details 'calc w=1/[\s^2^(Fo^2^)+(0.1313P)^2^+44.4177P] where P=(Fo^2^+2Fc^2^)/3'
_refine_ls_weighting_scheme calc
_refine_ls_wR_factor_gt 0.3918
_refine_ls_wR_factor_ref 0.3962
_reflns_number_gt 461
_reflns_number_total 494
_reflns_threshold_expression >2sigma(I)
_cod_data_source_file c3ce40952j.txt
_cod_data_source_block lyh
_cod_original_sg_symbol_H-M P21/c
_cod_database_code 7210575

loop_
_symmetry_equiv_pos_as_xyz
'x, y, z'
'-x, y+1/2, -z+1/2'
'-x, -y, -z'
'x, -y-1/2, z-1/2'

loop_
_atom_site_label
_atom_site_type_symbol
_atom_site_fract_x
_atom_site_fract_y
_atom_site_fract_z
_atom_site_U_iso_or_equiv
_atom_site_adp_type
_atom_site_occupancy
_atom_site_symmetry_multiplicity
_atom_site_calc_flag
_atom_site_refinement_flags
Cl1 Cl 0.011(4) 0.873(3) 0.626(3) 0.024(7) Uani 0.50 1 d PU
O2 O 0.396(2) 0.9337(13) 1.3384(16) 0.039(5) Uani 1 1 d U
H2 H 0.4359 0.9232 1.4216 0.058 Uiso 1 1 calc R
N1 N 0.320(3) 1.176(2) 0.972(2) 0.036(7) Uani 1 1 d U
C10 C 0.382(3) 1.173(2) 1.110(2) 0.031(7) Uani 1 1 d U
H10 H 0.4357 1.2330 1.1611 0.037 Uiso 1 1 calc R
C11 C 0.355(3) 1.069(2) 1.166(3) 0.030(7) Uani 1 1 d U
C12 C 0.413(3) 1.042(2) 1.308(3) 0.039(8) Uani 1 1 d U
C13 C 0.276(3) 1.001(2) 1.047(3) 0.033(7) Uani 1 1 d U
C14 C 0.249(3) 1.074(2) 0.929(3) 0.035(7) Uani 1 1 d U
C15 C 0.175(3) 1.038(2) 0.798(3) 0.036(8) Uani 1 1 d U
H15 H 0.1578 1.0859 0.7213 0.043 Uiso 1 1 calc R
C16 C 0.129(3) 0.928(2) 0.786(2) 0.027(7) Uani 1 1 d U
C17 C 0.149(3) 0.854(2) 0.898(2) 0.025(7) Uani 1 1 d U
H17 H 0.1133 0.7794 0.8829 0.030 Uiso 1 1 calc R
C18 C 0.221(3) 0.888(2) 1.029(3) 0.035(7) Uani 1 1 d U
H18 H 0.2334 0.8392 1.1046 0.041 Uiso 1 1 calc R
Cl1' Cl 0.058(4) 0.882(3) 0.610(4) 0.063(14) Uani 0.50 1 d PU
O1' O 0.424(6) 1.112(3) 1.397(3) 0.010(11) Uiso 0.50 1 d P
O3 O 0.508(5) 1.113(2) 1.400(3) 0.004(11) Uiso 0.50 1 d P
H1 H 0.31(2) 1.238(15) 0.917(17) 0.00(5) Uiso 1 1 d .

loop_
_atom_site_aniso_label
_atom_site_aniso_U_11
_atom_site_aniso_U_22
_atom_site_aniso_U_33
_atom_site_aniso_U_23
_atom_site_aniso_U_13
_atom_site_aniso_U_12
Cl1 0.024(11) 0.027(10) 0.023(10) -0.012(7) 0.010(8) -0.004(7)
O2 0.047(9) 0.029(9) 0.039(9) 0.004(7) 0.005(7) -0.003(7)
N1 0.037(10) 0.035(10) 0.034(10) 0.004(9) 0.000(8) -0.011(8)
C10 0.042(11) 0.025(11) 0.026(11) -0.004(9) 0.006(9) 0.002(8)
C11 0.032(10) 0.028(10) 0.030(11) 0.004(9) 0.002(8) 0.009(8)
C12 0.042(11) 0.037(11) 0.041(11) 0.002(9) 0.011(9) -0.001(9)
C13 0.031(10) 0.032(11) 0.039(11) -0.001(9) 0.012(8) 0.004(8)
C14 0.038(11) 0.032(11) 0.035(11) -0.002(9) 0.004(9) -0.003(9)
C15 0.037(11) 0.032(11) 0.040(11) 0.005(9) 0.005(9) 0.006(8)
C16 0.031(10) 0.025(10) 0.026(10) -0.008(9) 0.005(8) -0.005(8)
C17 0.026(10) 0.024(10) 0.026(10) 0.001(9) 0.006(8) -0.003(8)
C18 0.036(11) 0.032(11) 0.035(11) 0.007(8) 0.005(8) -0.011(8)
Cl1' 0.065(17) 0.061(16) 0.063(16) -0.005(8) 0.009(9) -0.005(9)

loop_
_atom_type_symbol
_atom_type_description
_atom_type_scat_dispersion_real
_atom_type_scat_dispersion_imag
_atom_type_scat_source
C C 0.0033 0.0016 'International Tables Vol C Tables 4.2.6.8 and 6.1.1.4'
H H 0.0000 0.0000 'International Tables Vol C Tables 4.2.6.8 and 6.1.1.4'
Cl Cl 0.1484 0.1585 'International Tables Vol C Tables 4.2.6.8 and 6.1.1.4'
N N 0.0061 0.0033 'International Tables Vol C Tables 4.2.6.8 and 6.1.1.4'
O O 0.0106 0.0060 'International Tables Vol C Tables 4.2.6.8 and 6.1.1.4'

loop_
_geom_angle_atom_site_label_1
_geom_angle_atom_site_label_2
_geom_angle_atom_site_label_3
_geom_angle
C12 O2 H2 109.5
C10 N1 C14 109(2)
C10 N1 H1 126(10)
C14 N1 H1 123(10)
N1 C10 C11 112(2)
N1 C10 H10 124.0
C11 C10 H10 124.0
C10 C11 C12 124(2)
C10 C11 C13 104(2)
C12 C11 C13 132(2)
O1' C12 O2 121(3)
O1' C12 O3 26.8(19)
O2 C12 O3 122(2)
O1' C12 C11 121(3)
O2 C12 C11 114(2)
O3 C12 C11 123(2)
C18 C13 C14 119(2)
C18 C13 C11 134(2)
C14 C13 C11 106(2)
C15 C14 N1 130(2)
C15 C14 C13 122(2)
N1 C14 C13 108(2)
C16 C15 C14 116(2)
C16 C15 H15 121.9
C14 C15 H15 121.9
C15 C16 C17 124(2)
C15 C16 Cl1 121(2)
C17 C16 Cl1 115(2)
C15 C16 Cl1' 114(2)
C17 C16 Cl1' 122(2)
Cl1 C16 Cl1' 13.3(17)
C18 C17 C16 121(2)
C18 C17 H17 119.7
C16 C17 H17 119.7
C17 C18 C13 118(2)
C17 C18 H18 121.1
C13 C18 H18 121.1

loop_
_geom_bond_atom_site_label_1
_geom_bond_atom_site_label_2
_geom_bond_distance
Cl1 C16 1.77(4)
O2 C12 1.34(3)
O2 H2 0.8200
N1 C10 1.34(3)
N1 C14 1.37(3)
N1 H1 0.91(18)
C10 C11 1.38(3)
C10 H10 0.9300
C11 C12 1.40(3)
C11 C13 1.45(3)
C12 O1' 1.19(3)
C12 O3 1.34(4)
C13 C18 1.41(3)
C13 C14 1.42(3)
C14 C15 1.37(3)
C15 C16 1.36(3)
C15 H15 0.9300
C16 C17 1.39(3)
C16 Cl1' 1.78(4)
C17 C18 1.36(3)
C17 H17 0.9300
C18 H18 0.9300

loop_
_geom_torsion_atom_site_label_1
_geom_torsion_atom_site_label_2
_geom_torsion_atom_site_label_3
_geom_torsion_atom_site_label_4
_geom_torsion
C14 N1 C10 C11 0(3)
N1 C10 C11 C12 178(2)
N1 C10 C11 C13 3(3)
C10 C11 C12 O1' 28(4)
C13 C11 C12 O1' -158(3)
C10 C11 C12 O2 -172(2)
C13 C11 C12 O2 2(4)
C10 C11 C12 O3 -4(4)
C13 C11 C12 O3 170(3)
C10 C11 C13 C18 178(2)
C12 C11 C13 C18 3(4)
C10 C11 C13 C14 -4(2)
C12 C11 C13 C14 -179(2)
C10 N1 C14 C15 -178(2)
C10 N1 C14 C13 -3(3)
C18 C13 C14 C15 -1(3)
C11 C13 C14 C15 -180(2)
C18 C13 C14 N1 -177(2)
C11 C13 C14 N1 4(3)
N1 C14 C15 C16 175(2)
C13 C14 C15 C16 0(3)
C14 C15 C16 C17 1(3)
C14 C15 C16 Cl1 173.6(19)
C14 C15 C16 Cl1' -173(2)
C15 C16 C17 C18 -1(4)
Cl1 C16 C17 C18 -174(2)
Cl1' C16 C17 C18 173(2)
C16 C17 C18 C13 -1(3)
C14 C13 C18 C17 2(3)
C11 C13 C18 C17 180(2)
